data_7023543
loop_
_publ_author_name
'Vuong, Khuong Q.'
'Timerbulatova, Marina G.'
'Peterson, Matthew B.'
'Bhadbhade, Mohan'
'Messerle, Barbara A.'

_publ_section_title
;
 Cationic Rh and Ir complexes containing bidentate
 imidazolylidene-1,2,3-triazole donor ligands: synthesis and preliminary
 catalytic studies.
;
_journal_issue 39
_journal_name_full 'Dalton transactions (Cambridge, England : 2003)'
_journal_page_first 14298
_journal_page_last 14308
_journal_paper_doi 10.1039/c3dt51440d
_journal_volume 42
_journal_year 2013
_chemical_formula_moiety 'C24 H30 Cl N5 Rh, C24 H20 B, C2 H2 Cl4'
_chemical_formula_sum 'C50 H52 B Cl5 N5 Rh'
_chemical_formula_weight 1013.94
_chemical_name_systematic
;
?
;
_space_group_IT_number 2
_symmetry_cell_setting triclinic
_symmetry_space_group_name_Hall '-P 1'
_symmetry_space_group_name_H-M 'P -1'
_atom_sites_solution_hydrogens geom
_atom_sites_solution_primary direct
_atom_sites_solution_secondary difmap
_audit_creation_method SHELXL-97
_cell_angle_alpha 95.456(2)
_cell_angle_beta 101.823(2)
_cell_angle_gamma 104.458(2)
_cell_formula_units_Z 2
_cell_length_a 11.3706(5)
_cell_length_b 12.6307(5)
_cell_length_c 17.3968(7)
_cell_measurement_reflns_used 9964
_cell_measurement_temperature 156(2)
_cell_measurement_theta_max 30.439
_cell_measurement_theta_min 2.574
_cell_volume 2339.70(17)
_computing_cell_refinement '<i>APEX2 </i>(Bruker, 2007)'
_computing_data_collection '<i>APEX2 </i>(Bruker, 2007)'
_computing_data_reduction '<i>APEX2 </i>(Bruker, 2007)'
_computing_molecular_graphics '<i>SHELXTL-Plus</i> (Sheldrick, 2008)'
_computing_structure_refinement '<i>SHELXL-97</i> (Sheldrick, 2008)'
_computing_structure_solution '<i>SHELXS-97</i> (Sheldrick, 2008)'
_diffrn_ambient_temperature 156(2)
_diffrn_measured_fraction_theta_full 0.976
_diffrn_measured_fraction_theta_max 0.976
_diffrn_measurement_device_type 'Bruker kappa APEXII CCD Diffractometer'
_diffrn_measurement_method '\f scans, and \w scans with \k offsets'
_diffrn_radiation_monochromator graphite
_diffrn_radiation_source 'fine-focus sealed tube'
_diffrn_radiation_type MoK\a
_diffrn_radiation_wavelength 0.71073
_diffrn_reflns_av_R_equivalents 0.0297
_diffrn_reflns_av_sigmaI/netI 0.0246
_diffrn_reflns_limit_h_max 13
_diffrn_reflns_limit_h_min -13
_diffrn_reflns_limit_k_max 15
_diffrn_reflns_limit_k_min -13
_diffrn_reflns_limit_l_max 20
_diffrn_reflns_limit_l_min -19
_diffrn_reflns_number 29804
_diffrn_reflns_theta_full 25.00
_diffrn_reflns_theta_max 25.00
_diffrn_reflns_theta_min 3.16
_exptl_absorpt_coefficient_mu 0.692
_exptl_absorpt_correction_T_max 0.9442
_exptl_absorpt_correction_T_min 0.8488
_exptl_absorpt_correction_type multi-scan
_exptl_absorpt_process_details 'SADABS (Bruker, 2001)'
_exptl_crystal_colour 'Yellow orange'
_exptl_crystal_density_diffrn 1.439
_exptl_crystal_density_method 'not measured'
_exptl_crystal_description Block
_exptl_crystal_F_000 1044
_exptl_crystal_size_max 0.25
_exptl_crystal_size_mid 0.17
_exptl_crystal_size_min 0.08
_refine_diff_density_max 0.524
_refine_diff_density_min -0.561
_refine_diff_density_rms 0.052
_refine_ls_extinction_method none
_refine_ls_goodness_of_fit_ref 1.028
_refine_ls_hydrogen_treatment constr
_refine_ls_matrix_type full
_refine_ls_number_parameters 565
_refine_ls_number_reflns 8053
_refine_ls_number_restraints 0
_refine_ls_restrained_S_all 1.028
_refine_ls_R_factor_all 0.0282
_refine_ls_R_factor_gt 0.0247
_refine_ls_shift/su_max 0.001
_refine_ls_shift/su_mean 0.000
_refine_ls_structure_factor_coef Fsqd
_refine_ls_weighting_details 'calc w=1/[\s^2^(Fo^2^)+(0.0213P)^2^+2.4051P] where P=(Fo^2^+2Fc^2^)/3'
_refine_ls_weighting_scheme calc
_refine_ls_wR_factor_gt 0.0603
_refine_ls_wR_factor_ref 0.0627
_reflns_number_gt 7389
_reflns_number_total 8053
_reflns_threshold_expression >2sigma(I)
_cod_data_source_file c3dt51440d.txt
_cod_data_source_block marina3_p1bar
_cod_depositor_comments
;
The following automatic conversions were performed:

'_symmetry_cell_setting' value 'Triclinic' changed to 'triclinic'
according to /home/saulius/struct/CIF-dictionaries/cif_core.dic
dictionary named 'cif_core.dic' version 2.4.2 from
2011-04-26.

'_exptl_absorpt_correction_type' value 'Multi-scan'
changed to 'multi-scan' according to
/home/saulius/struct/CIF-dictionaries/cif_core.dic dictionary named
'cif_core.dic' version 2.4.2 from 2011-04-26.

Automatic conversion script
Id: cif_fix_values 1891 2012-01-12 08:04:46Z andrius 
;
_cod_original_cell_volume 2339.69(17)
_cod_original_sg_symbol_H-M P-1
_cod_database_code 7023543

loop_
_symmetry_equiv_pos_as_xyz
'x, y, z'
'-x, -y, -z'

loop_
_atom_site_label
_atom_site_type_symbol
_atom_site_fract_x
_atom_site_fract_y
_atom_site_fract_z
_atom_site_U_iso_or_equiv
_atom_site_adp_type
_atom_site_occupancy
_atom_site_symmetry_multiplicity
_atom_site_calc_flag
_atom_site_refinement_flags
Rh1 Rh 0.714480(13) 0.727997(12) 0.732147(9) 0.01533(5) Uani 1 1 d .
Cl1 Cl 0.59514(4) 0.75520(4) 0.60791(3) 0.02096(11) Uani 1 1 d .
C1A C 0.87501(18) 0.71161(17) 0.81381(12) 0.0216(4) Uani 1 1 d .
C2A C 0.89201(18) 0.68184(17) 0.73486(13) 0.0227(4) Uani 1 1 d .
C3A C 0.89567(18) 0.77405(18) 0.69534(13) 0.0243(5) Uani 1 1 d .
C4A C 0.88085(18) 0.86296(17) 0.74840(12) 0.0222(4) Uani 1 1 d .
C5A C 0.87483(17) 0.82572(17) 0.82269(12) 0.0211(4) Uani 1 1 d .
C6A C 0.8775(2) 0.6398(2) 0.87754(14) 0.0338(5) Uani 1 1 d .
H6A1 H 0.9638 0.6392 0.8995 0.051 Uiso 1 1 calc R
H6A2 H 0.8265 0.5642 0.8549 0.051 Uiso 1 1 calc R
H6A3 H 0.8437 0.6689 0.9199 0.051 Uiso 1 1 calc R
C7A C 0.9087(2) 0.5734(2) 0.70376(16) 0.0363(6) Uani 1 1 d .
H7A1 H 0.8615 0.5503 0.6483 0.054 Uiso 1 1 calc R
H7A2 H 0.8780 0.5176 0.7357 0.054 Uiso 1 1 calc R
H7A3 H 0.9976 0.5814 0.7069 0.054 Uiso 1 1 calc R
C8A C 0.9116(2) 0.7815(2) 0.61277(14) 0.0383(6) Uani 1 1 d .
H8A1 H 0.9108 0.7088 0.5871 0.057 Uiso 1 1 calc R
H8A2 H 0.9914 0.8351 0.6146 0.057 Uiso 1 1 calc R
H8A3 H 0.8430 0.8056 0.5824 0.057 Uiso 1 1 calc R
C9A C 0.8909(2) 0.97664(19) 0.72870(16) 0.0351(6) Uani 1 1 d .
H9A1 H 0.8707 1.0214 0.7707 0.053 Uiso 1 1 calc R
H9A2 H 0.8323 0.9726 0.6779 0.053 Uiso 1 1 calc R
H9A3 H 0.9764 1.0107 0.7246 0.053 Uiso 1 1 calc R
C10A C 0.8727(2) 0.89303(19) 0.89767(13) 0.0325(5) Uani 1 1 d .
H10A H 0.9580 0.9218 0.9309 0.049 Uiso 1 1 calc R
H10C H 0.8201 0.8465 0.9266 0.049 Uiso 1 1 calc R
H10D H 0.8387 0.9549 0.8847 0.049 Uiso 1 1 calc R
N1B N 0.55031(15) 0.86264(14) 0.79275(10) 0.0219(4) Uani 1 1 d .
N2B N 0.52073(15) 0.70314(14) 0.82946(10) 0.0210(4) Uani 1 1 d .
N3B N 0.59909(14) 0.56743(13) 0.71633(9) 0.0173(3) Uani 1 1 d .
N4B N 0.58511(15) 0.49220(13) 0.65487(10) 0.0205(4) Uani 1 1 d .
N5B N 0.50637(15) 0.40090(13) 0.66702(10) 0.0216(4) Uani 1 1 d .
C1B C 0.58766(18) 0.76895(16) 0.78756(11) 0.0193(4) Uani 1 1 d .
C2B C 0.46227(19) 0.85505(18) 0.83810(13) 0.0259(5) Uani 1 1 d .
H2B H 0.4226 0.9102 0.8504 0.031 Uiso 1 1 calc R
C3B C 0.44374(19) 0.75542(18) 0.86121(12) 0.0255(5) Uani 1 1 d .
H3B H 0.3887 0.7262 0.8931 0.031 Uiso 1 1 calc R
C4B C 0.5324(2) 0.59278(17) 0.84237(12) 0.0241(4) Uani 1 1 d .
H4B1 H 0.4629 0.5547 0.8648 0.029 Uiso 1 1 calc R
H4B2 H 0.6119 0.6002 0.8814 0.029 Uiso 1 1 calc R
C5B C 0.53002(18) 0.52468(16) 0.76679(12) 0.0192(4) Uani 1 1 d .
C6B C 0.46973(19) 0.41704(17) 0.73477(12) 0.0223(4) Uani 1 1 d .
H6B H 0.4140 0.3649 0.7558 0.027 Uiso 1 1 calc R
C7B C 0.5916(2) 0.95801(18) 0.75399(15) 0.0320(5) Uani 1 1 d .
H7B1 H 0.6435 1.0209 0.7942 0.048 Uiso 1 1 calc R
H7B2 H 0.5186 0.9774 0.7247 0.048 Uiso 1 1 calc R
H7B3 H 0.6406 0.9398 0.7170 0.048 Uiso 1 1 calc R
C8B C 0.4766(2) 0.29803(17) 0.61134(14) 0.0292(5) Uani 1 1 d .
H8B1 H 0.4509 0.3130 0.5565 0.035 Uiso 1 1 calc R
H8B2 H 0.4052 0.2435 0.6223 0.035 Uiso 1 1 calc R
C9B C 0.5861(2) 0.24892(17) 0.61718(13) 0.0268(5) Uani 1 1 d .
C10B C 0.6947(2) 0.2879(2) 0.67622(15) 0.0351(5) Uani 1 1 d .
H10B H 0.7011 0.3458 0.7173 0.042 Uiso 1 1 calc R
C11B C 0.7949(3) 0.2435(2) 0.67628(18) 0.0464(7) Uani 1 1 d .
H11B H 0.8698 0.2721 0.7167 0.056 Uiso 1 1 calc R
C12B C 0.7861(3) 0.1588(2) 0.61848(19) 0.0508(8) Uani 1 1 d .
H12B H 0.8552 0.1295 0.6179 0.061 Uiso 1 1 calc R
C13B C 0.6763(3) 0.1161(2) 0.56111(18) 0.0521(8) Uani 1 1 d .
H13B H 0.6689 0.0554 0.5220 0.062 Uiso 1 1 calc R
C14B C 0.5763(3) 0.1610(2) 0.55989(15) 0.0400(6) Uani 1 1 d .
H14B H 0.5011 0.1315 0.5198 0.048 Uiso 1 1 calc R
B1 B 0.2797(2) 0.17325(19) 0.84007(14) 0.0198(5) Uani 1 1 d .
C11C C 0.18506(18) 0.24193(17) 0.86608(12) 0.0204(4) Uani 1 1 d .
C12C C 0.08306(19) 0.19389(18) 0.89651(12) 0.0245(4) Uani 1 1 d .
H12C H 0.0711 0.1197 0.9063 0.029 Uiso 1 1 calc R
C13C C -0.0015(2) 0.2504(2) 0.91300(14) 0.0339(5) Uani 1 1 d .
H13C H -0.0700 0.2141 0.9331 0.041 Uiso 1 1 calc R
C14C C 0.0133(2) 0.3587(2) 0.90041(14) 0.0357(6) Uani 1 1 d .
H14C H -0.0443 0.3974 0.9119 0.043 Uiso 1 1 calc R
C15C C 0.1131(2) 0.40990(19) 0.87090(14) 0.0329(5) Uani 1 1 d .
H15C H 0.1248 0.4844 0.8619 0.040 Uiso 1 1 calc R
C16C C 0.1965(2) 0.35203(18) 0.85439(14) 0.0278(5) Uani 1 1 d .
H16C H 0.2646 0.3889 0.8342 0.033 Uiso 1 1 calc R
C21C C 0.42710(18) 0.24810(16) 0.87384(11) 0.0183(4) Uani 1 1 d .
C22C C 0.46511(19) 0.33407(17) 0.93832(12) 0.0223(4) Uani 1 1 d .
H22C H 0.4033 0.3518 0.9625 0.027 Uiso 1 1 calc R
C23C C 0.5894(2) 0.39479(17) 0.96876(13) 0.0252(5) Uani 1 1 d .
H23C H 0.6102 0.4536 1.0118 0.030 Uiso 1 1 calc R
C24C C 0.68260(19) 0.36978(18) 0.93653(13) 0.0264(5) Uani 1 1 d .
H24C H 0.7676 0.4108 0.9571 0.032 Uiso 1 1 calc R
C25C C 0.6495(2) 0.28375(19) 0.87371(13) 0.0279(5) Uani 1 1 d .
H25C H 0.7123 0.2646 0.8514 0.033 Uiso 1 1 calc R
C26C C 0.52475(19) 0.22536(17) 0.84320(12) 0.0236(4) Uani 1 1 d .
H26C H 0.5046 0.1674 0.7996 0.028 Uiso 1 1 calc R
C31C C 0.26625(18) 0.05844(16) 0.88047(12) 0.0201(4) Uani 1 1 d .
C32C C 0.3310(2) 0.05956(18) 0.95824(13) 0.0291(5) Uani 1 1 d .
H32C H 0.3842 0.1279 0.9878 0.035 Uiso 1 1 calc R
C33C C 0.3211(2) -0.03472(19) 0.99423(13) 0.0328(5) Uani 1 1 d .
H33C H 0.3669 -0.0296 1.0473 0.039 Uiso 1 1 calc R
C34C C 0.2451(2) -0.13604(18) 0.95337(14) 0.0272(5) Uani 1 1 d .
H34C H 0.2379 -0.2008 0.9777 0.033 Uiso 1 1 calc R
C35C C 0.18015(19) -0.14069(18) 0.87648(14) 0.0281(5) Uani 1 1 d .
H35C H 0.1282 -0.2096 0.8471 0.034 Uiso 1 1 calc R
C36C C 0.18985(18) -0.04546(17) 0.84150(13) 0.0253(5) Uani 1 1 d .
H36C H 0.1425 -0.0511 0.7888 0.030 Uiso 1 1 calc R
C41C C 0.24340(18) 0.14215(16) 0.74187(12) 0.0198(4) Uani 1 1 d .
C42C C 0.2825(2) 0.05843(18) 0.70333(13) 0.0270(5) Uani 1 1 d .
H42C H 0.3342 0.0224 0.7349 0.032 Uiso 1 1 calc R
C43C C 0.2492(2) 0.02614(19) 0.62173(14) 0.0346(5) Uani 1 1 d .
H43C H 0.2775 -0.0313 0.5988 0.042 Uiso 1 1 calc R
C44C C 0.1753(2) 0.0767(2) 0.57357(14) 0.0362(6) Uani 1 1 d .
H44C H 0.1518 0.0543 0.5176 0.043 Uiso 1 1 calc R
C45C C 0.1360(2) 0.1605(2) 0.60815(14) 0.0327(5) Uani 1 1 d .
H45C H 0.0863 0.1972 0.5757 0.039 Uiso 1 1 calc R
C46C C 0.16899(19) 0.19135(17) 0.69041(13) 0.0247(5) Uani 1 1 d .
H46C H 0.1396 0.2485 0.7126 0.030 Uiso 1 1 calc R
C1D C 0.2563(2) 0.66733(19) 0.57415(14) 0.0306(5) Uani 1 1 d .
H1D H 0.3182 0.7137 0.5490 0.037 Uiso 1 1 calc R
C2D C 0.2996(2) 0.56744(19) 0.59379(13) 0.0291(5) Uani 1 1 d .
H2D H 0.3824 0.5941 0.6330 0.035 Uiso 1 1 calc R
Cl1D Cl 0.10825(5) 0.63271(5) 0.50750(4) 0.04016(15) Uani 1 1 d .
Cl2D Cl 0.25510(6) 0.74672(6) 0.66409(4) 0.04824(17) Uani 1 1 d .
Cl3D Cl 0.19557(6) 0.47738(6) 0.63758(5) 0.04964(18) Uani 1 1 d .
Cl4D Cl 0.32150(6) 0.49796(6) 0.50770(4) 0.05138(18) Uani 1 1 d .

loop_
_atom_site_aniso_label
_atom_site_aniso_U_11
_atom_site_aniso_U_22
_atom_site_aniso_U_33
_atom_site_aniso_U_23
_atom_site_aniso_U_13
_atom_site_aniso_U_12
Rh1 0.01445(8) 0.01482(8) 0.01685(8) 0.00216(6) 0.00365(6) 0.00443(6)
Cl1 0.0172(2) 0.0262(3) 0.0171(2) 0.00606(19) -0.00088(18) 0.00471(19)
C1A 0.0163(10) 0.0218(10) 0.0239(11) 0.0045(9) 0.0002(8) 0.0036(8)
C2A 0.0127(9) 0.0246(11) 0.0294(11) 0.0008(9) 0.0031(8) 0.0054(8)
C3A 0.0133(9) 0.0344(12) 0.0256(11) 0.0065(9) 0.0046(8) 0.0065(9)
C4A 0.0137(9) 0.0224(11) 0.0288(11) 0.0076(9) 0.0020(8) 0.0033(8)
C5A 0.0144(9) 0.0205(10) 0.0243(11) 0.0018(8) 0.0005(8) 0.0013(8)
C6A 0.0302(12) 0.0323(13) 0.0369(13) 0.0173(11) 0.0004(10) 0.0069(10)
C7A 0.0283(12) 0.0327(13) 0.0482(15) -0.0033(11) 0.0058(11) 0.0154(10)
C8A 0.0292(12) 0.0611(17) 0.0283(12) 0.0129(12) 0.0136(10) 0.0116(12)
C9A 0.0223(11) 0.0280(12) 0.0544(15) 0.0202(11) 0.0059(11) 0.0032(9)
C10A 0.0326(12) 0.0302(12) 0.0282(12) -0.0049(10) 0.0035(10) 0.0037(10)
N1B 0.0217(9) 0.0193(9) 0.0254(9) 0.0000(7) 0.0050(7) 0.0086(7)
N2B 0.0245(9) 0.0216(9) 0.0200(9) 0.0019(7) 0.0088(7) 0.0094(7)
N3B 0.0178(8) 0.0168(8) 0.0181(8) 0.0021(7) 0.0057(7) 0.0051(7)
N4B 0.0216(9) 0.0176(9) 0.0216(9) 0.0005(7) 0.0066(7) 0.0040(7)
N5B 0.0218(9) 0.0148(8) 0.0270(9) 0.0011(7) 0.0069(7) 0.0031(7)
C1B 0.0185(10) 0.0185(10) 0.0193(10) -0.0009(8) 0.0019(8) 0.0058(8)
C2B 0.0246(11) 0.0278(12) 0.0274(11) -0.0034(9) 0.0062(9) 0.0138(9)
C3B 0.0251(11) 0.0324(12) 0.0228(11) 0.0003(9) 0.0104(9) 0.0126(9)
C4B 0.0315(11) 0.0245(11) 0.0216(10) 0.0063(9) 0.0121(9) 0.0115(9)
C5B 0.0196(10) 0.0200(10) 0.0218(10) 0.0071(8) 0.0076(8) 0.0089(8)
C6B 0.0217(10) 0.0197(10) 0.0292(11) 0.0082(9) 0.0106(9) 0.0069(8)
C7B 0.0332(12) 0.0205(11) 0.0476(14) 0.0075(10) 0.0146(11) 0.0119(9)
C8B 0.0316(12) 0.0177(11) 0.0325(12) -0.0054(9) 0.0059(10) 0.0015(9)
C9B 0.0406(13) 0.0169(10) 0.0274(11) 0.0066(9) 0.0154(10) 0.0089(9)
C10B 0.0412(14) 0.0285(12) 0.0376(13) 0.0041(10) 0.0102(11) 0.0130(11)
C11B 0.0439(15) 0.0421(16) 0.0631(18) 0.0213(14) 0.0167(13) 0.0214(12)
C12B 0.068(2) 0.0476(17) 0.068(2) 0.0363(16) 0.0430(17) 0.0400(15)
C13B 0.101(3) 0.0350(15) 0.0478(17) 0.0159(13) 0.0440(18) 0.0425(16)
C14B 0.0683(18) 0.0267(13) 0.0300(13) 0.0045(10) 0.0152(12) 0.0192(12)
B1 0.0203(11) 0.0188(11) 0.0226(12) 0.0037(9) 0.0076(9) 0.0072(9)
C11C 0.0184(10) 0.0223(11) 0.0193(10) -0.0015(8) 0.0037(8) 0.0059(8)
C12C 0.0229(11) 0.0278(11) 0.0217(10) 0.0013(9) 0.0051(8) 0.0063(9)
C13C 0.0234(11) 0.0505(15) 0.0315(12) 0.0038(11) 0.0126(10) 0.0128(10)
C14C 0.0288(12) 0.0470(15) 0.0370(13) -0.0031(11) 0.0081(10) 0.0238(11)
C15C 0.0319(12) 0.0269(12) 0.0406(13) -0.0011(10) 0.0040(10) 0.0155(10)
C16C 0.0227(11) 0.0256(11) 0.0369(13) 0.0035(10) 0.0102(9) 0.0078(9)
C21C 0.0219(10) 0.0164(10) 0.0196(10) 0.0072(8) 0.0071(8) 0.0073(8)
C22C 0.0235(10) 0.0214(10) 0.0250(11) 0.0054(9) 0.0102(9) 0.0074(8)
C23C 0.0287(11) 0.0203(11) 0.0238(11) 0.0015(9) 0.0046(9) 0.0035(9)
C24C 0.0206(10) 0.0276(12) 0.0287(11) 0.0095(9) 0.0031(9) 0.0027(9)
C25C 0.0212(11) 0.0356(13) 0.0328(12) 0.0097(10) 0.0114(9) 0.0131(9)
C26C 0.0246(11) 0.0239(11) 0.0238(11) 0.0015(9) 0.0064(9) 0.0099(9)
C31C 0.0186(10) 0.0210(10) 0.0258(11) 0.0053(8) 0.0117(8) 0.0086(8)
C32C 0.0422(13) 0.0210(11) 0.0226(11) 0.0005(9) 0.0087(10) 0.0061(10)
C33C 0.0473(14) 0.0318(13) 0.0213(11) 0.0077(10) 0.0105(10) 0.0115(11)
C34C 0.0267(11) 0.0253(11) 0.0384(13) 0.0150(10) 0.0178(10) 0.0114(9)
C35C 0.0171(10) 0.0211(11) 0.0449(14) 0.0077(10) 0.0061(9) 0.0033(8)
C36C 0.0173(10) 0.0242(11) 0.0329(12) 0.0074(9) 0.0013(9) 0.0060(8)
C41C 0.0168(9) 0.0176(10) 0.0241(10) 0.0036(8) 0.0066(8) 0.0017(8)
C42C 0.0297(12) 0.0251(11) 0.0264(11) 0.0021(9) 0.0058(9) 0.0094(9)
C43C 0.0484(15) 0.0261(12) 0.0282(12) -0.0014(10) 0.0114(11) 0.0085(11)
C44C 0.0466(15) 0.0323(13) 0.0216(11) -0.0008(10) 0.0039(10) 0.0013(11)
C45C 0.0319(12) 0.0352(13) 0.0289(12) 0.0118(10) 0.0029(10) 0.0066(10)
C46C 0.0242(11) 0.0222(11) 0.0287(11) 0.0066(9) 0.0078(9) 0.0062(9)
C1D 0.0236(11) 0.0324(13) 0.0324(12) 0.0054(10) 0.0045(9) 0.0033(9)
C2D 0.0236(11) 0.0326(12) 0.0291(12) 0.0019(10) 0.0037(9) 0.0071(9)
Cl1D 0.0309(3) 0.0501(4) 0.0375(3) 0.0116(3) -0.0021(2) 0.0140(3)
Cl2D 0.0447(4) 0.0407(4) 0.0515(4) -0.0141(3) 0.0027(3) 0.0127(3)
Cl3D 0.0407(4) 0.0457(4) 0.0687(5) 0.0330(4) 0.0151(3) 0.0123(3)
Cl4D 0.0411(4) 0.0665(5) 0.0422(4) -0.0182(3) 0.0012(3) 0.0240(3)

loop_
_atom_type_symbol
_atom_type_description
_atom_type_scat_dispersion_real
_atom_type_scat_dispersion_imag
_atom_type_scat_source
C C 0.0033 0.0016 'International Tables Vol C Tables 4.2.6.8 and 6.1.1.4'
H H 0.0000 0.0000 'International Tables Vol C Tables 4.2.6.8 and 6.1.1.4'
B B 0.0013 0.0007 'International Tables Vol C Tables 4.2.6.8 and 6.1.1.4'
N N 0.0061 0.0033 'International Tables Vol C Tables 4.2.6.8 and 6.1.1.4'
Cl Cl 0.1484 0.1585 'International Tables Vol C Tables 4.2.6.8 and 6.1.1.4'
Rh Rh -1.1178 0.9187 'International Tables Vol C Tables 4.2.6.8 and 6.1.1.4'

loop_
_geom_angle_atom_site_label_1
_geom_angle_atom_site_label_2
_geom_angle_atom_site_label_3
_geom_angle
C1B Rh1 N3B 84.65(7)
C1B Rh1 C1A 112.63(8)
N3B Rh1 C1A 99.79(7)
C1B Rh1 C4A 112.36(8)
N3B Rh1 C4A 160.25(7)
C1A Rh1 C4A 65.09(8)
C1B Rh1 C5A 94.56(8)
N3B Rh1 C5A 134.36(7)
C1A Rh1 C5A 39.02(8)
C4A Rh1 C5A 38.60(8)
C1B Rh1 C2A 151.30(8)
N3B Rh1 C2A 96.53(7)
C1A Rh1 C2A 38.79(8)
C4A Rh1 C2A 63.72(8)
C5A Rh1 C2A 64.24(8)
C1B Rh1 C3A 150.69(8)
N3B Rh1 C3A 124.51(7)
C1A Rh1 C3A 63.70(8)
C4A Rh1 C3A 38.50(8)
C5A Rh1 C3A 63.85(8)
C2A Rh1 C3A 36.63(8)
C1B Rh1 Cl1 89.36(6)
N3B Rh1 Cl1 89.56(5)
C1A Rh1 Cl1 156.67(6)
C4A Rh1 Cl1 100.21(5)
C5A Rh1 Cl1 136.08(6)
C2A Rh1 Cl1 119.28(6)
C3A Rh1 Cl1 93.37(5)
C5A C1A C2A 107.78(18)
C5A C1A C6A 126.73(19)
C2A C1A C6A 124.87(19)
C5A C1A Rh1 71.22(11)
C2A C1A Rh1 73.97(11)
C6A C1A Rh1 127.49(14)
C3A C2A C1A 107.95(18)
C3A C2A C7A 126.7(2)
C1A C2A C7A 125.3(2)
C3A C2A Rh1 71.99(11)
C1A C2A Rh1 67.23(11)
C7A C2A Rh1 128.44(15)
C2A C3A C4A 108.42(18)
C2A C3A C8A 126.8(2)
C4A C3A C8A 124.8(2)
C2A C3A Rh1 71.38(11)
C4A C3A Rh1 67.67(11)
C8A C3A Rh1 126.53(15)
C5A C4A C3A 107.93(17)
C5A C4A C9A 128.3(2)
C3A C4A C9A 123.2(2)
C5A C4A Rh1 70.84(11)
C3A C4A Rh1 73.83(11)
C9A C4A Rh1 128.15(14)
C4A C5A C1A 107.68(18)
C4A C5A C10A 126.82(19)
C1A C5A C10A 125.47(19)
C4A C5A Rh1 70.57(11)
C1A C5A Rh1 69.75(11)
C10A C5A Rh1 126.51(14)
C1A C6A H6A1 109.5
C1A C6A H6A2 109.5
H6A1 C6A H6A2 109.5
C1A C6A H6A3 109.5
H6A1 C6A H6A3 109.5
H6A2 C6A H6A3 109.5
C2A C7A H7A1 109.5
C2A C7A H7A2 109.5
H7A1 C7A H7A2 109.5
C2A C7A H7A3 109.5
H7A1 C7A H7A3 109.5
H7A2 C7A H7A3 109.5
C3A C8A H8A1 109.5
C3A C8A H8A2 109.5
H8A1 C8A H8A2 109.5
C3A C8A H8A3 109.5
H8A1 C8A H8A3 109.5
H8A2 C8A H8A3 109.5
C4A C9A H9A1 109.5
C4A C9A H9A2 109.5
H9A1 C9A H9A2 109.5
C4A C9A H9A3 109.5
H9A1 C9A H9A3 109.5
H9A2 C9A H9A3 109.5
C5A C10A H10A 109.5
C5A C10A H10C 109.5
H10A C10A H10C 109.5
C5A C10A H10D 109.5
H10A C10A H10D 109.5
H10C C10A H10D 109.5
C1B N1B C2B 110.82(17)
C1B N1B C7B 125.66(17)
C2B N1B C7B 123.48(17)
C1B N2B C3B 111.20(17)
C1B N2B C4B 124.16(16)
C3B N2B C4B 124.58(17)
N4B N3B C5B 110.57(16)
N4B N3B Rh1 123.48(12)
C5B N3B Rh1 125.94(13)
N3B N4B N5B 105.39(15)
N4B N5B C6B 112.00(16)
N4B N5B C8B 119.55(17)
C6B N5B C8B 128.33(17)
N2B C1B N1B 104.40(16)
N2B C1B Rh1 125.01(14)
N1B C1B Rh1 130.60(15)
C3B C2B N1B 107.05(18)
C3B C2B H2B 126.5
N1B C2B H2B 126.5
C2B C3B N2B 106.53(18)
C2B C3B H3B 126.7
N2B C3B H3B 126.7
N2B C4B C5B 111.44(16)
N2B C4B H4B1 109.3
C5B C4B H4B1 109.3
N2B C4B H4B2 109.3
C5B C4B H4B2 109.3
H4B1 C4B H4B2 108.0
N3B C5B C6B 107.06(17)
N3B C5B C4B 121.01(18)
C6B C5B C4B 131.90(18)
N5B C6B C5B 104.97(17)
N5B C6B H6B 127.5
C5B C6B H6B 127.5
N1B C7B H7B1 109.5
N1B C7B H7B2 109.5
H7B1 C7B H7B2 109.5
N1B C7B H7B3 109.5
H7B1 C7B H7B3 109.5
H7B2 C7B H7B3 109.5
N5B C8B C9B 112.45(18)
N5B C8B H8B1 109.1
C9B C8B H8B1 109.1
N5B C8B H8B2 109.1
C9B C8B H8B2 109.1
H8B1 C8B H8B2 107.8
C10B C9B C14B 118.8(2)
C10B C9B C8B 123.2(2)
C14B C9B C8B 118.0(2)
C9B C10B C11B 120.7(2)
C9B C10B H10B 119.6
C11B C10B H10B 119.6
C12B C11B C10B 120.3(3)
C12B C11B H11B 119.9
C10B C11B H11B 119.9
C11B C12B C13B 119.5(2)
C11B C12B H12B 120.2
C13B C12B H12B 120.2
C12B C13B C14B 120.6(3)
C12B C13B H13B 119.7
C14B C13B H13B 119.7
C9B C14B C13B 120.0(3)
C9B C14B H14B 120.0
C13B C14B H14B 120.0
C11C B1 C41C 108.52(16)
C11C B1 C21C 110.20(16)
C41C B1 C21C 111.21(16)
C11C B1 C31C 110.57(16)
C41C B1 C31C 109.93(16)
C21C B1 C31C 106.43(16)
C12C C11C C16C 114.86(18)
C12C C11C B1 123.10(18)
C16C C11C B1 121.92(18)
C13C C12C C11C 122.6(2)
C13C C12C H12C 118.7
C11C C12C H12C 118.7
C14C C13C C12C 120.5(2)
C14C C13C H13C 119.7
C12C C13C H13C 119.7
C15C C14C C13C 119.0(2)
C15C C14C H14C 120.5
C13C C14C H14C 120.5
C14C C15C C16C 119.8(2)
C14C C15C H15C 120.1
C16C C15C H15C 120.1
C15C C16C C11C 123.2(2)
C15C C16C H16C 118.4
C11C C16C H16C 118.4
C22C C21C C26C 114.73(18)
C22C C21C B1 122.74(17)
C26C C21C B1 122.41(18)
C23C C22C C21C 123.05(19)
C23C C22C H22C 118.5
C21C C22C H22C 118.5
C24C C23C C22C 120.3(2)
C24C C23C H23C 119.9
C22C C23C H23C 119.9
C23C C24C C25C 118.64(19)
C23C C24C H24C 120.7
C25C C24C H24C 120.7
C24C C25C C26C 120.28(19)
C24C C25C H25C 119.9
C26C C25C H25C 119.9
C25C C26C C21C 123.0(2)
C25C C26C H26C 118.5
C21C C26C H26C 118.5
C32C C31C C36C 114.74(19)
C32C C31C B1 121.37(18)
C36C C31C B1 123.88(18)
C33C C32C C31C 122.9(2)
C33C C32C H32C 118.5
C31C C32C H32C 118.5
C34C C33C C32C 120.5(2)
C34C C33C H33C 119.8
C32C C33C H33C 119.8
C35C C34C C33C 118.4(2)
C35C C34C H34C 120.8
C33C C34C H34C 120.8
C34C C35C C36C 120.6(2)
C34C C35C H35C 119.7
C36C C35C H35C 119.7
C35C C36C C31C 122.9(2)
C35C C36C H36C 118.5
C31C C36C H36C 118.5
C46C C41C C42C 114.24(19)
C46C C41C B1 124.41(18)
C42C C41C B1 121.31(18)
C43C C42C C41C 123.2(2)
C43C C42C H42C 118.4
C41C C42C H42C 118.4
C44C C43C C42C 120.5(2)
C44C C43C H43C 119.8
C42C C43C H43C 119.8
C43C C44C C45C 118.7(2)
C43C C44C H44C 120.6
C45C C44C H44C 120.6
C44C C45C C46C 120.2(2)
C44C C45C H45C 119.9
C46C C45C H45C 119.9
C45C C46C C41C 123.1(2)
C45C C46C H46C 118.4
C41C C46C H46C 118.4
C2D C1D Cl1D 113.04(16)
C2D C1D Cl2D 108.82(16)
Cl1D C1D Cl2D 110.49(13)
C2D C1D H1D 108.1
Cl1D C1D H1D 108.1
Cl2D C1D H1D 108.1
C1D C2D Cl4D 109.56(16)
C1D C2D Cl3D 112.32(16)
Cl4D C2D Cl3D 111.22(13)
C1D C2D H2D 107.9
Cl4D C2D H2D 107.9
Cl3D C2D H2D 107.9

loop_
_geom_bond_atom_site_label_1
_geom_bond_atom_site_label_2
_geom_bond_distance
Rh1 C1B 2.0306(19)
Rh1 N3B 2.0802(16)
Rh1 C1A 2.1389(19)
Rh1 C4A 2.155(2)
Rh1 C5A 2.158(2)
Rh1 C2A 2.2295(19)
Rh1 C3A 2.237(2)
Rh1 Cl1 2.4089(5)
C1A C5A 1.435(3)
C1A C2A 1.453(3)
C1A C6A 1.498(3)
C2A C3A 1.404(3)
C2A C7A 1.495(3)
C3A C4A 1.450(3)
C3A C8A 1.493(3)
C4A C5A 1.425(3)
C4A C9A 1.490(3)
C5A C10A 1.496(3)
C6A H6A1 0.9800
C6A H6A2 0.9800
C6A H6A3 0.9800
C7A H7A1 0.9800
C7A H7A2 0.9800
C7A H7A3 0.9800
C8A H8A1 0.9800
C8A H8A2 0.9800
C8A H8A3 0.9800
C9A H9A1 0.9800
C9A H9A2 0.9800
C9A H9A3 0.9800
C10A H10A 0.9800
C10A H10C 0.9800
C10A H10D 0.9800
N1B C1B 1.355(3)
N1B C2B 1.387(3)
N1B C7B 1.459(3)
N2B C1B 1.352(3)
N2B C3B 1.388(3)
N2B C4B 1.467(3)
N3B N4B 1.316(2)
N3B C5B 1.356(2)
N4B N5B 1.336(2)
N5B C6B 1.343(3)
N5B C8B 1.466(3)
C2B C3B 1.337(3)
C2B H2B 0.9500
C3B H3B 0.9500
C4B C5B 1.493(3)
C4B H4B1 0.9900
C4B H4B2 0.9900
C5B C6B 1.365(3)
C6B H6B 0.9500
C7B H7B1 0.9800
C7B H7B2 0.9800
C7B H7B3 0.9800
C8B C9B 1.513(3)
C8B H8B1 0.9900
C8B H8B2 0.9900
C9B C10B 1.380(3)
C9B C14B 1.386(3)
C10B C11B 1.390(3)
C10B H10B 0.9500
C11B C12B 1.366(4)
C11B H11B 0.9500
C12B C13B 1.377(5)
C12B H12B 0.9500
C13B C14B 1.390(4)
C13B H13B 0.9500
C14B H14B 0.9500
B1 C11C 1.645(3)
B1 C41C 1.657(3)
B1 C21C 1.657(3)
B1 C31C 1.658(3)
C11C C12C 1.398(3)
C11C C16C 1.402(3)
C12C C13C 1.390(3)
C12C H12C 0.9500
C13C C14C 1.381(4)
C13C H13C 0.9500
C14C C15C 1.380(3)
C14C H14C 0.9500
C15C C16C 1.391(3)
C15C H15C 0.9500
C16C H16C 0.9500
C21C C22C 1.400(3)
C21C C26C 1.404(3)
C22C C23C 1.393(3)
C22C H22C 0.9500
C23C C24C 1.384(3)
C23C H23C 0.9500
C24C C25C 1.385(3)
C24C H24C 0.9500
C25C C26C 1.390(3)
C25C H25C 0.9500
C26C H26C 0.9500
C31C C32C 1.399(3)
C31C C36C 1.399(3)
C32C C33C 1.388(3)
C32C H32C 0.9500
C33C C34C 1.383(3)
C33C H33C 0.9500
C34C C35C 1.377(3)
C34C H34C 0.9500
C35C C36C 1.389(3)
C35C H35C 0.9500
C36C H36C 0.9500
C41C C46C 1.401(3)
C41C C42C 1.410(3)
C42C C43C 1.385(3)
C42C H42C 0.9500
C43C C44C 1.377(3)
C43C H43C 0.9500
C44C C45C 1.381(3)
C44C H44C 0.9500
C45C C46C 1.393(3)
C45C H45C 0.9500
C46C H46C 0.9500
C1D C2D 1.508(3)
C1D Cl1D 1.762(2)
C1D Cl2D 1.781(2)
C1D H1D 1.0000
C2D Cl4D 1.757(2)
C2D Cl3D 1.771(2)
C2D H2D 1.0000

loop_
_geom_torsion_atom_site_label_1
_geom_torsion_atom_site_label_2
_geom_torsion_atom_site_label_3
_geom_torsion_atom_site_label_4
_geom_torsion
C1B Rh1 C1A C5A -67.82(13)
N3B Rh1 C1A C5A -156.06(11)
C4A Rh1 C1A C5A 37.29(12)
C2A Rh1 C1A C5A 115.68(17)
C3A Rh1 C1A C5A 80.15(13)
Cl1 Rh1 C1A C5A 91.60(17)
C1B Rh1 C1A C2A 176.51(11)
N3B Rh1 C1A C2A 88.26(12)
C4A Rh1 C1A C2A -78.38(13)
C5A Rh1 C1A C2A -115.68(17)
C3A Rh1 C1A C2A -35.52(12)
Cl1 Rh1 C1A C2A -24.1(2)
C1B Rh1 C1A C6A 54.5(2)
N3B Rh1 C1A C6A -33.7(2)
C4A Rh1 C1A C6A 159.7(2)
C5A Rh1 C1A C6A 122.4(2)
C2A Rh1 C1A C6A -122.0(2)
C3A Rh1 C1A C6A -157.5(2)
Cl1 Rh1 C1A C6A -146.04(15)
C5A C1A C2A C3A -2.9(2)
C6A C1A C2A C3A -174.37(19)
Rh1 C1A C2A C3A 60.76(14)
C5A C1A C2A C7A 174.41(19)
C6A C1A C2A C7A 2.9(3)
Rh1 C1A C2A C7A -121.9(2)
C5A C1A C2A Rh1 -63.65(13)
C6A C1A C2A Rh1 124.9(2)
C1B Rh1 C2A C3A -125.93(17)
N3B Rh1 C2A C3A 143.30(12)
C1A Rh1 C2A C3A -119.20(17)
C4A Rh1 C2A C3A -36.99(12)
C5A Rh1 C2A C3A -80.14(13)
Cl1 Rh1 C2A C3A 50.12(13)
C1B Rh1 C2A C1A -6.7(2)
N3B Rh1 C2A C1A -97.51(12)
C4A Rh1 C2A C1A 82.21(13)
C5A Rh1 C2A C1A 39.06(12)
C3A Rh1 C2A C1A 119.20(17)
Cl1 Rh1 C2A C1A 169.32(10)
C1B Rh1 C2A C7A 111.1(2)
N3B Rh1 C2A C7A 20.3(2)
C1A Rh1 C2A C7A 117.8(2)
C4A Rh1 C2A C7A -159.9(2)
C5A Rh1 C2A C7A 156.9(2)
C3A Rh1 C2A C7A -123.0(3)
Cl1 Rh1 C2A C7A -72.8(2)
C1A C2A C3A C4A -0.1(2)
C7A C2A C3A C4A -177.37(19)
Rh1 C2A C3A C4A 57.67(13)
C1A C2A C3A C8A -179.9(2)
C7A C2A C3A C8A 2.8(3)
Rh1 C2A C3A C8A -122.2(2)
C1A C2A C3A Rh1 -57.79(13)
C7A C2A C3A Rh1 125.0(2)
C1B Rh1 C3A C2A 127.39(17)
N3B Rh1 C3A C2A -46.11(15)
C1A Rh1 C3A C2A 37.59(12)
C4A Rh1 C3A C2A 119.92(17)
C5A Rh1 C3A C2A 81.31(13)
Cl1 Rh1 C3A C2A -137.89(12)
C1B Rh1 C3A C4A 7.5(2)
N3B Rh1 C3A C4A -166.03(10)
C1A Rh1 C3A C4A -82.33(13)
C5A Rh1 C3A C4A -38.61(11)
C2A Rh1 C3A C4A -119.92(17)
Cl1 Rh1 C3A C4A 102.19(11)
C1B Rh1 C3A C8A -110.2(2)
N3B Rh1 C3A C8A 76.3(2)
C1A Rh1 C3A C8A 160.0(2)
C4A Rh1 C3A C8A -117.6(2)
C5A Rh1 C3A C8A -156.2(2)
C2A Rh1 C3A C8A 122.4(3)
Cl1 Rh1 C3A C8A -15.4(2)
C2A C3A C4A C5A 3.1(2)
C8A C3A C4A C5A -177.07(19)
Rh1 C3A C4A C5A 63.06(13)
C2A C3A C4A C9A 174.67(18)
C8A C3A C4A C9A -5.5(3)
Rh1 C3A C4A C9A -125.37(19)
C2A C3A C4A Rh1 -59.96(14)
C8A C3A C4A Rh1 119.9(2)
C1B Rh1 C4A C5A 67.83(13)
N3B Rh1 C4A C5A -80.0(2)
C1A Rh1 C4A C5A -37.70(12)
C2A Rh1 C4A C5A -80.89(13)
C3A Rh1 C4A C5A -116.11(16)
Cl1 Rh1 C4A C5A 161.38(11)
C1B Rh1 C4A C3A -176.05(11)
N3B Rh1 C4A C3A 36.1(3)
C1A Rh1 C4A C3A 78.41(12)
C5A Rh1 C4A C3A 116.11(16)
C2A Rh1 C4A C3A 35.22(11)
Cl1 Rh1 C4A C3A -82.51(11)
C1B Rh1 C4A C9A -56.3(2)
N3B Rh1 C4A C9A 155.9(2)
C1A Rh1 C4A C9A -161.8(2)
C5A Rh1 C4A C9A -124.1(3)
C2A Rh1 C4A C9A 155.0(2)
C3A Rh1 C4A C9A 119.8(3)
Cl1 Rh1 C4A C9A 37.3(2)
C3A C4A C5A C1A -4.9(2)
C9A C4A C5A C1A -175.87(19)
Rh1 C4A C5A C1A 60.16(13)
C3A C4A C5A C10A 173.38(19)
C9A C4A C5A C10A 2.4(3)
Rh1 C4A C5A C10A -121.6(2)
C3A C4A C5A Rh1 -65.02(13)
C9A C4A C5A Rh1 124.0(2)
C2A C1A C5A C4A 4.8(2)
C6A C1A C5A C4A 176.07(19)
Rh1 C1A C5A C4A -60.67(13)
C2A C1A C5A C10A -173.48(19)
C6A C1A C5A C10A -2.2(3)
Rh1 C1A C5A C10A 121.1(2)
C2A C1A C5A Rh1 65.46(13)
C6A C1A C5A Rh1 -123.3(2)
C1B Rh1 C5A C4A -120.77(12)
N3B Rh1 C5A C4A 152.26(11)
C1A Rh1 C5A C4A 118.25(17)
C2A Rh1 C5A C4A 79.43(13)
C3A Rh1 C5A C4A 38.51(12)
Cl1 Rh1 C5A C4A -26.94(15)
C1B Rh1 C5A C1A 120.97(12)
N3B Rh1 C5A C1A 34.00(16)
C4A Rh1 C5A C1A -118.25(17)
C2A Rh1 C5A C1A -38.83(12)
C3A Rh1 C5A C1A -79.74(13)
Cl1 Rh1 C5A C1A -145.19(10)
C1B Rh1 C5A C10A 1.20(19)
N3B Rh1 C5A C10A -85.8(2)
C1A Rh1 C5A C10A -119.8(2)
C4A Rh1 C5A C10A 122.0(2)
C2A Rh1 C5A C10A -158.6(2)
C3A Rh1 C5A C10A 160.5(2)
Cl1 Rh1 C5A C10A 95.04(19)
C1B Rh1 N3B N4B 148.71(15)
C1A Rh1 N3B N4B -99.20(15)
C4A Rh1 N3B N4B -60.9(3)
C5A Rh1 N3B N4B -120.13(15)
C2A Rh1 N3B N4B -60.13(15)
C3A Rh1 N3B N4B -34.48(17)
Cl1 Rh1 N3B N4B 59.31(14)
C1B Rh1 N3B C5B -32.32(16)
C1A Rh1 N3B C5B 79.77(16)
C4A Rh1 N3B C5B 118.1(2)
C5A Rh1 N3B C5B 58.84(19)
C2A Rh1 N3B C5B 118.84(16)
C3A Rh1 N3B C5B 144.49(15)
Cl1 Rh1 N3B C5B -121.72(15)
C5B N3B N4B N5B -0.1(2)
Rh1 N3B N4B N5B 178.99(12)
N3B N4B N5B C6B 0.3(2)
N3B N4B N5B C8B -176.14(17)
C3B N2B C1B N1B -0.7(2)
C4B N2B C1B N1B -178.24(18)
C3B N2B C1B Rh1 178.93(14)
C4B N2B C1B Rh1 1.4(3)
C2B N1B C1B N2B 0.6(2)
C7B N1B C1B N2B -177.07(19)
C2B N1B C1B Rh1 -178.99(15)
C7B N1B C1B Rh1 3.3(3)
N3B Rh1 C1B N2B 31.90(16)
C1A Rh1 C1B N2B -66.49(18)
C4A Rh1 C1B N2B -137.71(16)
C5A Rh1 C1B N2B -102.29(17)
C2A Rh1 C1B N2B -61.9(2)
C3A Rh1 C1B N2B -142.73(16)
Cl1 Rh1 C1B N2B 121.51(16)
N3B Rh1 C1B N1B -148.54(19)
C1A Rh1 C1B N1B 113.07(18)
C4A Rh1 C1B N1B 41.9(2)
C5A Rh1 C1B N1B 77.27(19)
C2A Rh1 C1B N1B 117.6(2)
C3A Rh1 C1B N1B 36.8(3)
Cl1 Rh1 C1B N1B -58.93(18)
C1B N1B C2B C3B -0.3(2)
C7B N1B C2B C3B 177.4(2)
N1B C2B C3B N2B -0.1(2)
C1B N2B C3B C2B 0.5(2)
C4B N2B C3B C2B 178.05(19)
C1B N2B C4B C5B -47.4(3)
C3B N2B C4B C5B 135.4(2)
N4B N3B C5B C6B -0.1(2)
Rh1 N3B C5B C6B -179.19(13)
N4B N3B C5B C4B 178.38(17)
Rh1 N3B C5B C4B -0.7(3)
N2B C4B C5B N3B 45.9(3)
N2B C4B C5B C6B -136.1(2)
N4B N5B C6B C5B -0.4(2)
C8B N5B C6B C5B 175.69(19)
N3B C5B C6B N5B 0.3(2)
C4B C5B C6B N5B -178.0(2)
N4B N5B C8B C9B 70.2(2)
C6B N5B C8B C9B -105.6(2)
N5B C8B C9B C10B 9.0(3)
N5B C8B C9B C14B -170.57(19)
C14B C9B C10B C11B 3.0(3)
C8B C9B C10B C11B -176.5(2)
C9B C10B C11B C12B -1.3(4)
C10B C11B C12B C13B -1.4(4)
C11B C12B C13B C14B 2.3(4)
C10B C9B C14B C13B -2.1(3)
C8B C9B C14B C13B 177.5(2)
C12B C13B C14B C9B -0.6(4)
C41C B1 C11C C12C 102.6(2)
C21C B1 C11C C12C -135.41(19)
C31C B1 C11C C12C -18.0(3)
C41C B1 C11C C16C -73.2(2)
C21C B1 C11C C16C 48.8(3)
C31C B1 C11C C16C 166.16(19)
C16C C11C C12C C13C 0.8(3)
B1 C11C C12C C13C -175.3(2)
C11C C12C C13C C14C -0.7(3)
C12C C13C C14C C15C 0.2(4)
C13C C14C C15C C16C 0.0(4)
C14C C15C C16C C11C 0.1(4)
C12C C11C C16C C15C -0.5(3)
B1 C11C C16C C15C 175.6(2)
C11C B1 C21C C22C 22.4(3)
C41C B1 C21C C22C 142.80(18)
C31C B1 C21C C22C -97.5(2)
C11C B1 C21C C26C -161.86(18)
C41C B1 C21C C26C -41.5(2)
C31C B1 C21C C26C 78.2(2)
C26C C21C C22C C23C 1.7(3)
B1 C21C C22C C23C 177.71(19)
C21C C22C C23C C24C -1.6(3)
C22C C23C C24C C25C 0.1(3)
C23C C24C C25C C26C 1.0(3)
C24C C25C C26C C21C -0.9(3)
C22C C21C C26C C25C -0.5(3)
B1 C21C C26C C25C -176.52(19)
C11C B1 C31C C32C -83.3(2)
C41C B1 C31C C32C 156.91(18)
C21C B1 C31C C32C 36.4(2)
C11C B1 C31C C36C 95.8(2)
C41C B1 C31C C36C -24.0(3)
C21C B1 C31C C36C -144.53(19)
C36C C31C C32C C33C 0.2(3)
B1 C31C C32C C33C 179.4(2)
C31C C32C C33C C34C 0.2(4)
C32C C33C C34C C35C 0.1(3)
C33C C34C C35C C36C -0.8(3)
C34C C35C C36C C31C 1.3(3)
C32C C31C C36C C35C -1.0(3)
B1 C31C C36C C35C 179.88(19)
C11C B1 C41C C46C 15.5(3)
C21C B1 C41C C46C -105.8(2)
C31C B1 C41C C46C 136.57(19)
C11C B1 C41C C42C -161.80(18)
C21C B1 C41C C42C 76.8(2)
C31C B1 C41C C42C -40.8(2)
C46C C41C C42C C43C -0.8(3)
B1 C41C C42C C43C 176.8(2)
C41C C42C C43C C44C 0.6(4)
C42C C43C C44C C45C 0.4(4)
C43C C44C C45C C46C -1.2(3)
C44C C45C C46C C41C 0.9(3)
C42C C41C C46C C45C 0.1(3)
B1 C41C C46C C45C -177.42(19)
Cl1D C1D C2D Cl4D 64.67(19)
Cl2D C1D C2D Cl4D -172.18(11)
Cl1D C1D C2D Cl3D -59.5(2)
Cl2D C1D C2D Cl3D 63.69(18)
